data_1536260
loop_
_publ_author_name
'Dashjav, E.'
'Kreiner, G.'
'Schnelle, W.'
'Kniep, R.'
'Wagner, F.R.'

_publ_section_title
;
 Carbometallate: Komplexe Anionenverbaende (Mo C(4/2))(6-) in der
 Kristallstruktur von Pr(III)2 (Mo(II) C2)
;
_journal_name_full 'Zeitschrift fuer Anorganische und Allgemeine Chemie'
_journal_page_first 689
_journal_page_last 696
_journal_volume 630
_journal_year 2004
_chemical_formula_sum 'C2 Mo Pr2'
_chemical_name_systematic 'Pr2 (Mo C2)'
_space_group_IT_number 136
_symmetry_space_group_name_Hall '-P 4n 2n'
_symmetry_space_group_name_H-M 'P 42/m n m'
_cell_angle_alpha 90
_cell_angle_beta 90
_cell_angle_gamma 90
_cell_formula_units_Z 4
_cell_length_a 5.8129
_cell_length_b 5.8129
_cell_length_c 10.3253
_cell_volume 348.890
_citation_journal_id_ASTM ZAACAB
_cod_data_source_file Dashjav_ZAACAB_2004_1160.cif
_cod_data_source_block C2Mo1Pr2
_cod_original_cell_volume 348.8899
_cod_original_formula_sum 'C2 Mo1 Pr2'
_cod_database_code 1536260

loop_
_symmetry_equiv_pos_as_xyz
x,y,z
-y+1/2,x+1/2,z+1/2
-x,-y,z
y+1/2,-x+1/2,z+1/2
x+1/2,-y+1/2,-z+1/2
y,x,-z
-x+1/2,y+1/2,-z+1/2
-y,-x,-z
-x,-y,-z
y-1/2,-x-1/2,-z-1/2
x,y,-z
-y-1/2,x-1/2,-z-1/2
-x-1/2,y-1/2,z-1/2
-y,-x,z
x-1/2,-y-1/2,z-1/2
y,x,z

loop_
_atom_site_label
_atom_site_type_symbol
_atom_site_fract_x
_atom_site_fract_y
_atom_site_fract_z
_atom_site_occupancy
_atom_site_U_iso_or_equiv
C2 C-4 0 0.5 0 1 0.0
Pr1 Pr+3 0.19675 0.19675 0.34415 1 0.0
C1 C-4 0 0 0.1455 1 0.0
Mo1 Mo+2 0.17673 0.17673 0 1 0.0
